data_4305679
loop_
_publ_author_name
'Philip W. Miller'
'Mark Nieuwenhuyzen'
'Jonathan P. H. Charmant'
'Stuart L. James'

_publ_section_title
;
The Cyclic "Silver-Diphos" Motif [Ag2(\m-diphosphine)2]2+ as a Synthon
for Building up Larger Structures
;
_journal_name_full 'Inorganic Chemistry'
_journal_page_first 8367
_journal_page_last 8379
_journal_paper_doi 10.1021/ic800664f
_journal_volume 47
_journal_year 2008
_chemical_formula_moiety 'C144 H112 Ag4 P8 Sn2, 4(F6 Sb), 2(C H Cl3), 4(C H3 N O2)'
_chemical_formula_sum 'C150 H126 Ag4 Cl6 F24 N4 O8 P8 Sb4 Sn2'
_chemical_formula_weight 4184.87
_space_group_IT_number 14
_symmetry_cell_setting monoclinic
_symmetry_space_group_name_Hall '-P 2yn'
_symmetry_space_group_name_H-M 'P 1 21/n 1'
_atom_sites_solution_hydrogens geom
_atom_sites_solution_primary direct
_atom_sites_solution_secondary difmap
_audit_creation_method SHELXL-97
_cell_angle_alpha 90.00
_cell_angle_beta 105.845(6)
_cell_angle_gamma 90.00
_cell_formula_units_Z 2
_cell_length_a 19.2226(19)
_cell_length_b 19.3230(16)
_cell_length_c 23.2909(15)
_cell_measurement_reflns_used 23050
_cell_measurement_temperature 100(2)
_cell_measurement_theta_max 70.11
_cell_measurement_theta_min 2.65
_cell_volume 8322.4(12)
_computing_cell_refinement 'SAINT (Bruker, 2001)'
_computing_data_collection 'SMART (Bruker, 2001)'
_computing_data_reduction 'SHELXTL (Bruker, 2001)'
_computing_molecular_graphics 'SHELXTL (Bruker, 2001)'
_computing_publication_material 'SHELXTL (Bruker, 2001)'
_computing_structure_refinement 'SHELXL-97 (Sheldrick, 1997)'
_computing_structure_solution 'SHELXS-97 (Sheldrick, 1990)'
_diffrn_ambient_temperature 100(2)
_diffrn_detector 'CCD plate'
_diffrn_detector_area_resol_mean 5.602
_diffrn_detector_type 'Bruker-AXS SMART 6000'
_diffrn_measured_fraction_theta_full 0.972
_diffrn_measured_fraction_theta_max 0.972
_diffrn_measurement_details 'frames, 0.3\% width'
_diffrn_measurement_device 'three-circle diffractometer'
_diffrn_measurement_device_type 'Bruker-AXS D8'
_diffrn_measurement_method '\w scans'
_diffrn_measurement_specimen_support 'glass fibre'
_diffrn_radiation_collimation 'Osmic CMF12-38Cu6 (blue) mirror optics'
_diffrn_radiation_monochromator 'Osmic CMF12-38Cu6 (blue) mirror optics'
_diffrn_radiation_probe x-ray
_diffrn_radiation_type 'Cu K\a'
_diffrn_radiation_wavelength 1.5418
_diffrn_reflns_av_R_equivalents 0.0724
_diffrn_reflns_av_sigmaI/netI 0.0694
_diffrn_reflns_limit_h_max 23
_diffrn_reflns_limit_h_min -22
_diffrn_reflns_limit_k_max 23
_diffrn_reflns_limit_k_min -22
_diffrn_reflns_limit_l_max 27
_diffrn_reflns_limit_l_min -28
_diffrn_reflns_number 51174
_diffrn_reflns_theta_full 70.11
_diffrn_reflns_theta_max 70.11
_diffrn_reflns_theta_min 2.65
_diffrn_source rotating-anode
_diffrn_source_current 120
_diffrn_source_power 4.8
_diffrn_source_size '3 x 0.3mm'
_diffrn_source_target Cu
_diffrn_source_type 'MAC Science M18XCE'
_diffrn_source_voltage 40
_diffrn_standards_decay_% 0
_exptl_absorpt_coefficient_mu 13.388
_exptl_absorpt_correction_T_max 0.510
_exptl_absorpt_correction_T_min 0.214
_exptl_absorpt_correction_type multi-scan
_exptl_absorpt_process_details 'SADABS (Sheldrick, 2001)'
_exptl_crystal_colour 'pale yellow'
_exptl_crystal_density_diffrn 1.670
_exptl_crystal_density_method 'not measured'
_exptl_crystal_description plate
_exptl_crystal_F_000 4096
_exptl_crystal_size_max 0.10
_exptl_crystal_size_mid 0.10
_exptl_crystal_size_min 0.05
_refine_diff_density_max 2.217
_refine_diff_density_min -4.504
_refine_diff_density_rms 0.175
_refine_ls_extinction_method none
_refine_ls_goodness_of_fit_ref 1.043
_refine_ls_hydrogen_treatment constr
_refine_ls_matrix_type full
_refine_ls_number_parameters 1066
_refine_ls_number_reflns 15390
_refine_ls_number_restraints 10
_refine_ls_restrained_S_all 1.044
_refine_ls_R_factor_all 0.0742
_refine_ls_R_factor_gt 0.0652
_refine_ls_shift/su_max 0.002
_refine_ls_shift/su_mean 0.000
_refine_ls_structure_factor_coef Fsqd
_refine_ls_weighting_details 'calc w=1/[\s^2^(Fo^2^)+(0.1000P)^2^+45.0000P] where P=(Fo^2^+2Fc^2^)/3'
_refine_ls_weighting_scheme calc
_refine_ls_wR_factor_gt 0.1784
_refine_ls_wR_factor_ref 0.1891
_reflns_number_gt 13167
_reflns_number_total 15390
_reflns_threshold_expression >2\s(I)
_cod_data_source_file ic800664f-file002_1.cif
_cod_data_source_block pm2_514a
_cod_depositor_comments
;
The following automatic conversions were performed:
'_symmetry_cell_setting' value 'Monoclinic' changed to 'monoclinic'
according to '/home/saulius/struct/CIF-dictionaries/cif_core.dic'
dictionary named 'cif_core.dic' version 2.4.1 from
2010-06-29.

'_diffrn_radiation_probe' value 'X-ray' changed to 'x-ray'
according to '/home/saulius/struct/CIF-dictionaries/cif_core.dic'
dictionary named 'cif_core.dic' version 2.4.1 from 2010-06-29.

Automatic conversion script
Id: cif_fix_enum 1527 2010-12-29 10:47:43Z saulius 
;
_cod_original_sg_symbol_H-M 'P 21/n'
_cod_database_code 4305679

loop_
_symmetry_equiv_pos_as_xyz
'x, y, z'
'-x+1/2, y+1/2, -z+1/2'
'-x, -y, -z'
'x-1/2, -y-1/2, z-1/2'

loop_
_atom_site_label
_atom_site_type_symbol
_atom_site_fract_x
_atom_site_fract_y
_atom_site_fract_z
_atom_site_U_iso_or_equiv
_atom_site_adp_type
_atom_site_occupancy
_atom_site_symmetry_multiplicity
_atom_site_calc_flag
_atom_site_refinement_flags
_atom_site_disorder_assembly
_atom_site_disorder_group
C1 C 0.1656(3) 0.5115(3) 0.8928(3) 0.0272(12) Uani 1 1 d . . .
C2 C 0.2217(3) 0.4998(3) 0.9444(3) 0.0284(12) Uani 1 1 d . . .
H2 H 0.2499 0.5376 0.9641 0.034 Uiso 1 1 calc R . .
C3 C 0.2366(3) 0.4328(3) 0.9671(3) 0.0268(12) Uani 1 1 d . . .
C4 C 0.1968(3) 0.3777(3) 0.9375(3) 0.0298(13) Uani 1 1 d . . .
H4 H 0.2063 0.3322 0.9533 0.036 Uiso 1 1 calc R . .
C5 C 0.1423(3) 0.3884(3) 0.8843(3) 0.0290(13) Uani 1 1 d . . .
C6 C 0.1264(3) 0.4552(3) 0.8628(3) 0.0284(13) Uani 1 1 d . . .
H6 H 0.0885 0.4627 0.8274 0.034 Uiso 1 1 calc R . .
C7 C 0.0533(3) 0.6551(3) 0.8919(3) 0.0285(12) Uani 1 1 d . . .
C8 C 0.0161(3) 0.3631(3) 1.1402(3) 0.0274(12) Uani 1 1 d . . .
H8 H 0.0229 0.3960 1.1715 0.033 Uiso 1 1 calc R . .
C9 C 0.0763(3) 0.3333(3) 1.1270(3) 0.0292(12) Uani 1 1 d . . .
C10 C 0.0655(3) 0.2872(3) 1.0790(3) 0.0287(12) Uani 1 1 d . . .
H10 H 0.1059 0.2682 1.0685 0.034 Uiso 1 1 calc R . .
C11 C -0.0045(3) 0.2689(3) 1.0464(3) 0.0262(12) Uani 1 1 d . . .
C12 C -0.0637(3) 0.2977(3) 1.0614(3) 0.0264(12) Uani 1 1 d . . .
H12 H -0.1113 0.2851 1.0397 0.032 Uiso 1 1 calc R . .
C13 C 0.2324(4) 0.6820(4) 0.8866(4) 0.0435(17) Uani 1 1 d . . .
C14 C 0.2684(4) 0.6970(5) 0.9466(4) 0.060(2) Uani 1 1 d . . .
H14 H 0.2540 0.6759 0.9784 0.072 Uiso 1 1 calc R . .
C15 C 0.3269(6) 0.7445(6) 0.9584(6) 0.073(3) Uani 1 1 d . . .
H15 H 0.3526 0.7544 0.9985 0.087 Uiso 1 1 calc R . .
C16 C 0.3467(6) 0.7759(7) 0.9137(7) 0.092(4) Uani 1 1 d . . .
H16 H 0.3871 0.8063 0.9224 0.110 Uiso 1 1 calc R . .
C17 C 0.3112(10) 0.7648(11) 0.8597(8) 0.164(10) Uani 1 1 d . . .
H17 H 0.3242 0.7892 0.8287 0.197 Uiso 1 1 calc R . .
C18 C 0.2533(7) 0.7174(9) 0.8446(6) 0.112(6) Uani 1 1 d . . .
H18 H 0.2285 0.7103 0.8038 0.134 Uiso 1 1 calc R . .
C19 C 0.0941(4) 0.6202(4) 0.7667(3) 0.0404(16) Uani 1 1 d . . .
C20 C 0.0614(4) 0.6828(5) 0.7435(4) 0.055(2) Uani 1 1 d . . .
H20 H 0.0623 0.7205 0.7699 0.066 Uiso 1 1 calc R . .
C21 C 0.0284(5) 0.6912(8) 0.6844(5) 0.078(4) Uani 1 1 d . . .
H21 H 0.0061 0.7339 0.6696 0.093 Uiso 1 1 calc R . .
C22 C 0.0281(7) 0.6361(10) 0.6461(5) 0.109(6) Uani 1 1 d . . .
H22 H 0.0064 0.6415 0.6045 0.131 Uiso 1 1 calc R . .
C23 C 0.0578(8) 0.5756(8) 0.6671(5) 0.095(5) Uani 1 1 d . . .
H23 H 0.0553 0.5381 0.6402 0.114 Uiso 1 1 calc R . .
C24 C 0.0921(6) 0.5656(6) 0.7271(4) 0.068(3) Uani 1 1 d . . .
H24 H 0.1140 0.5225 0.7409 0.081 Uiso 1 1 calc R . .
C25 C 0.3578(3) 0.4951(4) 1.0534(3) 0.0356(14) Uani 1 1 d . . .
C26 C 0.3458(9) 0.5416(7) 1.0941(5) 0.106(5) Uani 1 1 d . . .
H26 H 0.3132 0.5302 1.1169 0.127 Uiso 1 1 calc R . .
C27 C 0.3808(12) 0.6053(9) 1.1024(7) 0.139(8) Uani 1 1 d . . .
H27 H 0.3677 0.6399 1.1265 0.167 Uiso 1 1 calc R . .
C28 C 0.4354(8) 0.6175(7) 1.0747(6) 0.100(5) Uani 1 1 d . . .
H28 H 0.4675 0.6554 1.0870 0.120 Uiso 1 1 calc R . .
C29 C 0.4430(5) 0.5742(5) 1.0290(5) 0.065(3) Uani 1 1 d . . .
H29 H 0.4741 0.5865 1.0052 0.078 Uiso 1 1 calc R . .
C30 C 0.4044(4) 0.5134(5) 1.0190(5) 0.059(2) Uani 1 1 d . . .
H30 H 0.4095 0.4832 0.9882 0.071 Uiso 1 1 calc R . .
C31 C 0.3638(3) 0.3498(4) 1.0231(3) 0.0343(14) Uani 1 1 d . . .
C32 C 0.4091(5) 0.3167(5) 1.0721(4) 0.060(2) Uani 1 1 d . . .
H32 H 0.4067 0.3281 1.1112 0.071 Uiso 1 1 calc R . .
C33 C 0.4575(6) 0.2674(6) 1.0644(5) 0.076(3) Uani 1 1 d . . .
H33 H 0.4906 0.2472 1.0982 0.091 Uiso 1 1 calc R . .
C34 C 0.4581(5) 0.2474(5) 1.0084(5) 0.061(2) Uani 1 1 d . . .
H34 H 0.4891 0.2111 1.0033 0.073 Uiso 1 1 calc R . .
C35 C 0.4136(4) 0.2799(5) 0.9593(4) 0.0503(19) Uani 1 1 d . . .
H35 H 0.4150 0.2667 0.9204 0.060 Uiso 1 1 calc R . .
C36 C 0.3670(4) 0.3318(4) 0.9665(3) 0.0386(15) Uani 1 1 d . . .
H36 H 0.3373 0.3549 0.9326 0.046 Uiso 1 1 calc R . .
C37 C 0.0439(3) 0.3413(3) 0.7734(3) 0.0324(13) Uani 1 1 d . . .
C38 C 0.0766(5) 0.3640(5) 0.7309(3) 0.0469(18) Uani 1 1 d . . .
H38 H 0.1279 0.3645 0.7398 0.056 Uiso 1 1 calc R . .
C39 C 0.0360(6) 0.3859(4) 0.6757(4) 0.055(2) Uani 1 1 d . . .
H39 H 0.0594 0.4007 0.6468 0.066 Uiso 1 1 calc R . .
C40 C -0.0373(7) 0.3866(6) 0.6624(5) 0.079(3) Uani 1 1 d . . .
H40 H -0.0651 0.4058 0.6257 0.094 Uiso 1 1 calc R . .
C41 C -0.0710(6) 0.3598(10) 0.7019(6) 0.116(6) Uani 1 1 d . . .
H41 H -0.1222 0.3560 0.6913 0.140 Uiso 1 1 calc R . .
C42 C -0.0295(5) 0.3378(7) 0.7580(5) 0.087(4) Uani 1 1 d . . .
H42 H -0.0530 0.3201 0.7858 0.104 Uiso 1 1 calc R . .
C43 C 0.1668(4) 0.2579(4) 0.8362(3) 0.0380(15) Uani 1 1 d . . .
C44 C 0.1578(5) 0.1877(5) 0.8381(4) 0.059(2) Uani 1 1 d . . .
H44 H 0.1159 0.1687 0.8462 0.071 Uiso 1 1 calc R . .
C45 C 0.2126(7) 0.1440(6) 0.8275(6) 0.091(4) Uani 1 1 d . . .
H45 H 0.2072 0.0951 0.8274 0.110 Uiso 1 1 calc R . .
C46 C 0.2729(6) 0.1731(9) 0.8177(6) 0.097(5) Uani 1 1 d . . .
H46 H 0.3098 0.1437 0.8116 0.117 Uiso 1 1 calc R . .
C47 C 0.2820(5) 0.2435(8) 0.8164(5) 0.078(4) Uani 1 1 d . . .
H47 H 0.3246 0.2623 0.8094 0.093 Uiso 1 1 calc R . .
C48 C 0.2286(4) 0.2866(5) 0.8253(4) 0.052(2) Uani 1 1 d . . .
H48 H 0.2339 0.3354 0.8239 0.063 Uiso 1 1 calc R . .
C49 C 0.1706(3) 0.4030(3) 1.2330(3) 0.0318(13) Uani 1 1 d . . .
C50 C 0.2218(4) 0.4561(4) 1.2451(3) 0.0444(17) Uani 1 1 d . . .
H50 H 0.2515 0.4635 1.2190 0.053 Uiso 1 1 calc R . .
C51 C 0.2298(5) 0.4979(5) 1.2945(4) 0.060(2) Uani 1 1 d . . .
H51 H 0.2660 0.5327 1.3033 0.072 Uiso 1 1 calc R . .
C52 C 0.1851(5) 0.4889(5) 1.3309(4) 0.061(2) Uani 1 1 d . . .
H52 H 0.1900 0.5185 1.3643 0.073 Uiso 1 1 calc R . .
C53 C 0.1333(4) 0.4376(4) 1.3198(3) 0.0457(18) Uani 1 1 d . . .
H53 H 0.1018 0.4330 1.3447 0.055 Uiso 1 1 calc R . .
C54 C 0.1271(4) 0.3926(4) 1.2720(3) 0.0378(15) Uani 1 1 d . . .
H54 H 0.0938 0.3552 1.2658 0.045 Uiso 1 1 calc R . .
C55 C 0.1871(4) 0.2609(4) 1.2105(3) 0.0356(14) Uani 1 1 d . . .
C56 C 0.2585(4) 0.2425(4) 1.2370(4) 0.0481(18) Uani 1 1 d . . .
H56 H 0.2973 0.2705 1.2325 0.058 Uiso 1 1 calc R . .
C57 C 0.2717(6) 0.1811(6) 1.2706(5) 0.070(3) Uani 1 1 d . . .
H57 H 0.3202 0.1682 1.2896 0.084 Uiso 1 1 calc R . .
C58 C 0.2165(6) 0.1396(5) 1.2766(5) 0.066(3) Uani 1 1 d . . .
H58 H 0.2266 0.0981 1.2993 0.079 Uiso 1 1 calc R . .
C59 C 0.1463(6) 0.1584(5) 1.2498(4) 0.059(2) Uani 1 1 d . . .
H59 H 0.1077 0.1298 1.2537 0.070 Uiso 1 1 calc R . .
C60 C 0.1317(5) 0.2181(4) 1.2175(4) 0.0470(17) Uani 1 1 d . . .
H60 H 0.0829 0.2307 1.1994 0.056 Uiso 1 1 calc R . .
C61 C 0.0356(4) 0.1326(3) 1.0160(3) 0.0349(14) Uani 1 1 d . . .
C62 C 0.0487(4) 0.1147(4) 1.0763(3) 0.0414(16) Uani 1 1 d . . .
H62 H 0.0316 0.1437 1.1025 0.050 Uiso 1 1 calc R . .
C63 C 0.0862(5) 0.0550(4) 1.0976(4) 0.0523(19) Uani 1 1 d . . .
H63 H 0.0944 0.0428 1.1384 0.063 Uiso 1 1 calc R . .
C64 C 0.1120(6) 0.0127(4) 1.0600(5) 0.062(2) Uani 1 1 d . . .
H64 H 0.1385 -0.0281 1.0748 0.075 Uiso 1 1 calc R . .
C65 C 0.0986(6) 0.0307(5) 1.0004(4) 0.064(3) Uani 1 1 d . . .
H65 H 0.1155 0.0015 0.9743 0.077 Uiso 1 1 calc R . .
C66 C 0.0617(5) 0.0895(4) 0.9784(4) 0.0479(19) Uani 1 1 d . . .
H66 H 0.0538 0.1012 0.9374 0.058 Uiso 1 1 calc R . .
C67 C -0.1104(4) 0.1848(4) 0.9647(3) 0.0375(15) Uani 1 1 d . . .
C68 C -0.1394(4) 0.1511(4) 1.0054(4) 0.0412(16) Uani 1 1 d . . .
H68 H -0.1092 0.1384 1.0435 0.049 Uiso 1 1 calc R . .
C69 C -0.2126(4) 0.1359(4) 0.9903(4) 0.0481(19) Uani 1 1 d . . .
H69 H -0.2327 0.1129 1.0181 0.058 Uiso 1 1 calc R . .
C70 C -0.2558(5) 0.1538(6) 0.9355(4) 0.068(3) Uani 1 1 d . . .
H70 H -0.3062 0.1441 0.9258 0.081 Uiso 1 1 calc R . .
C71 C -0.2273(5) 0.1859(8) 0.8941(4) 0.086(4) Uani 1 1 d . . .
H71 H -0.2576 0.1969 0.8556 0.103 Uiso 1 1 calc R . .
C72 C -0.1544(4) 0.2022(5) 0.9088(3) 0.057(2) Uani 1 1 d . . .
H72 H -0.1346 0.2251 0.8808 0.068 Uiso 1 1 calc R . .
Ag1 Ag 0.24640(2) 0.37896(3) 1.11205(2) 0.03792(15) Uani 1 1 d . . .
Ag2 Ag 0.02635(2) 0.25939(2) 0.90609(2) 0.03144(13) Uani 1 1 d . . .
P1 P 0.30382(8) 0.41633(9) 1.03808(7) 0.0279(3) Uani 1 1 d . . .
P2 P 0.09458(8) 0.31261(8) 0.84679(7) 0.0267(3) Uani 1 1 d . . .
P3 P 0.16921(8) 0.34429(9) 1.17215(7) 0.0285(3) Uani 1 1 d . . .
P4 P -0.01552(8) 0.20933(8) 0.98387(7) 0.0285(3) Uani 1 1 d . . .
Sn1 Sn 0.14062(2) 0.61457(2) 0.860901(18) 0.02871(13) Uani 1 1 d . . .
Sb1 Sb 0.05066(3) 0.90668(3) 0.23328(3) 0.05626(17) Uani 1 1 d . . .
F1 F -0.0297(4) 0.9387(5) 0.1745(4) 0.126(3) Uani 1 1 d . A .
F2 F 0.1292(3) 0.8726(4) 0.2930(2) 0.0770(17) Uani 1 1 d . A .
F3A F -0.0042(6) 0.8990(6) 0.2815(5) 0.057(2) Uani 0.50 1 d PU A 1
F4A F 0.1154(7) 0.9138(7) 0.1779(5) 0.073(4) Uani 0.50 1 d P A 1
F5A F 0.0342(12) 0.8171(6) 0.2060(7) 0.084(5) Uani 0.50 1 d P A 1
F6A F 0.0723(12) 0.9978(7) 0.2527(8) 0.103(7) Uani 0.50 1 d P A 1
F3B F 0.0264(14) 0.9628(12) 0.3015(11) 0.187(11) Uani 0.50 1 d PD A 2
F4B F 0.0518(13) 0.8451(13) 0.1871(8) 0.177(15) Uani 0.50 1 d PD A 2
F5B F -0.0137(8) 0.8409(11) 0.2694(7) 0.115(6) Uani 0.50 1 d PD A 2
F6B F 0.1001(8) 0.9687(13) 0.2228(10) 0.27(3) Uani 0.50 1 d PD A 2
Sb2 Sb 0.90149(5) 0.44195(5) 0.92736(4) 0.0413(2) Uani 0.50 1 d P . .
F7 F 0.8170(7) 0.4642(6) 0.8721(6) 0.078(3) Uani 0.50 1 d P . .
F8 F 0.9831(5) 0.4110(7) 0.9740(7) 0.095(5) Uani 0.50 1 d P . .
F9 F 0.9067(5) 0.3612(5) 0.8916(5) 0.058(2) Uani 0.50 1 d P . .
F10 F 0.8822(11) 0.5183(8) 0.9499(11) 0.171(12) Uani 0.50 1 d P . .
F11 F 0.9459(8) 0.4706(9) 0.8649(11) 0.183(12) Uani 0.50 1 d P . .
F12 F 0.8460(6) 0.4002(6) 0.9722(6) 0.077(3) Uani 0.50 1 d P . .
Sb3 Sb 0.09918(7) 0.48284(5) 0.50974(4) 0.0520(3) Uani 0.50 1 d P . .
F13 F 0.1089(7) 0.5758(6) 0.5386(5) 0.069(3) Uani 0.50 1 d P . .
F14 F 0.0913(7) 0.3942(6) 0.4808(6) 0.077(3) Uani 0.50 1 d P . .
F15 F 0.0295(8) 0.4620(7) 0.5487(6) 0.084(4) Uani 0.50 1 d P . .
F16 F 0.0217(9) 0.5109(7) 0.4437(5) 0.090(4) Uani 0.50 1 d P . .
F17 F 0.1538(7) 0.4998(5) 0.4657(5) 0.072(3) Uani 0.50 1 d P . .
F18 F 0.1745(7) 0.4625(8) 0.5800(7) 0.099(5) Uani 0.50 1 d P . .
C73 C 0.3839(11) 0.5719(17) 0.8504(15) 0.230(17) Uani 1 1 d . . .
H73A H 0.3632 0.6166 0.8568 0.345 Uiso 1 1 calc R . .
H73B H 0.4050 0.5754 0.8167 0.345 Uiso 1 1 calc R . .
H73C H 0.4217 0.5589 0.8865 0.345 Uiso 1 1 calc R . .
N1 N 0.3260(10) 0.5181(13) 0.8373(9) 0.191(11) Uani 1 1 d . . .
O1 O 0.2701(8) 0.5347(10) 0.8009(7) 0.181(7) Uani 1 1 d . . .
O2 O 0.3365(7) 0.4611(8) 0.8638(6) 0.154(6) Uani 1 1 d . . .
C74 C 0.2304(9) 0.6542(9) 0.4957(10) 0.132(7) Uani 1 1 d . . .
H74A H 0.2020 0.6162 0.4730 0.199 Uiso 1 1 calc R . .
H74B H 0.1999 0.6813 0.5150 0.199 Uiso 1 1 calc R . .
H74C H 0.2716 0.6353 0.5263 0.199 Uiso 1 1 calc R . .
N2 N 0.2562(5) 0.6981(5) 0.4561(5) 0.071(2) Uani 1 1 d . . .
O3 O 0.2349(9) 0.6918(14) 0.4069(6) 0.239(12) Uani 1 1 d . . .
O4 O 0.2982(6) 0.7398(5) 0.4786(6) 0.117(4) Uani 1 1 d . . .
C75A C 0.1821(8) 0.9268(8) 0.8290(12) 0.405(14) Uani 0.193(9) 1 d P B 1
H75A H 0.1982 0.8851 0.8546 0.486 Uiso 0.193(9) 1 calc PR B 1
Cl1A Cl 0.0910(7) 0.9121(7) 0.7961(6) 0.128(4) Uani 0.193(9) 1 d P B 1
Cl2A Cl 0.1505(18) 0.9696(17) 0.8637(12) 0.156(13) Uani 0.193(9) 1 d P B 1
Cl3A Cl 0.2408(12) 0.9328(17) 0.7900(10) 0.138(11) Uani 0.193(9) 1 d P B 1
C75B C 0.0910(7) 0.9121(7) 0.7961(6) 0.128(4) Uani 0.807(9) 1 d P B 2
H75B H 0.0615 0.9538 0.7994 0.153 Uiso 0.807(9) 1 calc PR B 2
Cl1B Cl 0.1821(8) 0.9268(8) 0.8290(12) 0.405(14) Uani 0.807(9) 1 d P B 2
Cl2B Cl 0.0775(12) 0.8871(8) 0.7195(7) 0.339(11) Uani 0.807(9) 1 d P B 2
Cl3B Cl 0.0658(5) 0.8473(5) 0.8254(4) 0.190(4) Uani 0.807(9) 1 d P B 2

loop_
_atom_site_aniso_label
_atom_site_aniso_U_11
_atom_site_aniso_U_22
_atom_site_aniso_U_33
_atom_site_aniso_U_23
_atom_site_aniso_U_13
_atom_site_aniso_U_12
C1 0.020(3) 0.032(3) 0.036(3) 0.000(2) 0.018(2) 0.003(2)
C2 0.022(3) 0.038(3) 0.030(3) 0.000(2) 0.016(2) -0.001(3)
C3 0.016(2) 0.038(3) 0.029(3) -0.001(2) 0.011(2) 0.002(2)
C4 0.023(3) 0.039(3) 0.030(3) 0.001(3) 0.011(2) 0.003(3)
C5 0.020(3) 0.038(3) 0.034(3) 0.001(3) 0.016(2) 0.001(2)
C6 0.019(3) 0.039(3) 0.030(3) 0.002(2) 0.012(2) 0.002(3)
C7 0.023(3) 0.029(3) 0.035(3) 0.002(2) 0.012(2) 0.003(2)
C8 0.025(3) 0.029(3) 0.029(3) 0.001(2) 0.010(2) 0.001(3)
C9 0.027(3) 0.034(3) 0.031(3) 0.001(2) 0.015(2) -0.002(3)
C10 0.023(3) 0.036(3) 0.031(3) -0.002(2) 0.014(2) -0.004(3)
C11 0.028(3) 0.026(3) 0.027(3) 0.001(2) 0.013(2) -0.001(2)
C12 0.023(3) 0.024(3) 0.033(3) 0.001(2) 0.009(2) 0.001(2)
C13 0.026(3) 0.041(4) 0.062(5) 0.007(3) 0.009(3) -0.006(3)
C14 0.037(4) 0.072(6) 0.071(6) -0.018(5) 0.016(4) -0.012(4)
C15 0.053(5) 0.072(6) 0.089(8) -0.019(6) 0.013(5) -0.006(5)
C16 0.046(5) 0.086(8) 0.129(11) 0.031(8) -0.001(6) -0.033(6)
C17 0.143(14) 0.22(2) 0.103(11) 0.066(12) -0.017(10) -0.137(15)
C18 0.089(8) 0.154(13) 0.073(7) 0.039(8) -0.009(6) -0.079(9)
C19 0.029(3) 0.067(5) 0.028(3) 0.009(3) 0.012(3) -0.002(3)
C20 0.037(4) 0.082(6) 0.052(5) 0.028(4) 0.021(4) 0.006(4)
C21 0.041(5) 0.128(10) 0.063(6) 0.039(7) 0.012(4) -0.018(6)
C22 0.093(9) 0.183(16) 0.046(6) 0.037(8) 0.010(6) -0.076(10)
C23 0.129(11) 0.120(10) 0.046(5) -0.017(6) 0.041(6) -0.075(9)
C24 0.090(7) 0.080(6) 0.045(5) 0.000(4) 0.039(5) -0.031(6)
C25 0.025(3) 0.046(4) 0.036(3) -0.001(3) 0.007(3) -0.007(3)
C26 0.173(13) 0.106(9) 0.070(7) -0.045(6) 0.086(8) -0.087(10)
C27 0.23(2) 0.126(12) 0.099(10) -0.069(9) 0.105(12) -0.114(14)
C28 0.130(11) 0.101(9) 0.078(7) -0.035(7) 0.043(8) -0.087(9)
C29 0.036(4) 0.058(5) 0.110(8) -0.004(5) 0.036(5) -0.010(4)
C30 0.041(4) 0.051(5) 0.103(7) -0.019(5) 0.048(5) -0.012(4)
C31 0.022(3) 0.042(4) 0.040(4) 0.004(3) 0.010(3) 0.002(3)
C32 0.054(5) 0.075(6) 0.047(5) 0.010(4) 0.009(4) 0.024(5)
C33 0.065(6) 0.094(8) 0.067(6) 0.023(6) 0.014(5) 0.042(6)
C34 0.044(5) 0.060(5) 0.078(6) -0.003(5) 0.018(4) 0.018(4)
C35 0.030(3) 0.065(5) 0.057(5) -0.018(4) 0.013(3) 0.005(4)
C36 0.027(3) 0.052(4) 0.038(4) -0.002(3) 0.011(3) 0.004(3)
C37 0.029(3) 0.036(3) 0.033(3) 0.002(3) 0.009(3) 0.002(3)
C38 0.050(4) 0.064(5) 0.031(4) 0.005(3) 0.018(3) 0.006(4)
C39 0.077(6) 0.054(5) 0.034(4) 0.002(3) 0.016(4) 0.002(4)
C40 0.079(7) 0.096(8) 0.047(5) 0.028(5) -0.007(5) 0.001(6)
C41 0.047(6) 0.199(17) 0.086(9) 0.075(10) -0.009(6) 0.000(8)
C42 0.034(4) 0.148(11) 0.075(7) 0.064(7) 0.011(4) 0.001(6)
C43 0.027(3) 0.051(4) 0.034(3) -0.012(3) 0.003(3) 0.011(3)
C44 0.051(5) 0.054(5) 0.069(6) -0.015(4) 0.010(4) 0.010(4)
C45 0.087(8) 0.067(7) 0.114(10) -0.034(7) 0.016(7) 0.027(6)
C46 0.047(6) 0.148(13) 0.094(8) -0.037(8) 0.015(5) 0.046(7)
C47 0.036(4) 0.128(11) 0.071(6) -0.038(7) 0.018(4) 0.009(6)
C48 0.028(3) 0.086(6) 0.045(4) -0.019(4) 0.015(3) 0.000(4)
C49 0.028(3) 0.037(3) 0.032(3) 0.000(3) 0.011(3) 0.000(3)
C50 0.041(4) 0.049(4) 0.044(4) -0.001(3) 0.012(3) -0.008(3)
C51 0.057(5) 0.066(6) 0.055(5) -0.013(4) 0.012(4) -0.020(4)
C52 0.069(6) 0.066(6) 0.048(5) -0.021(4) 0.015(4) -0.010(5)
C53 0.041(4) 0.061(5) 0.038(4) -0.003(3) 0.016(3) 0.009(4)
C54 0.032(3) 0.050(4) 0.031(3) 0.002(3) 0.010(3) 0.001(3)
C55 0.036(3) 0.044(4) 0.029(3) -0.003(3) 0.013(3) 0.005(3)
C56 0.039(4) 0.056(5) 0.051(4) 0.002(4) 0.016(3) 0.011(4)
C57 0.069(6) 0.078(7) 0.063(6) 0.013(5) 0.016(5) 0.037(6)
C58 0.090(7) 0.049(5) 0.064(6) 0.011(4) 0.029(5) 0.019(5)
C59 0.078(6) 0.051(5) 0.049(5) 0.007(4) 0.021(4) -0.006(5)
C60 0.052(4) 0.044(4) 0.049(4) 0.005(3) 0.020(4) -0.004(4)
C61 0.036(3) 0.032(3) 0.041(4) -0.001(3) 0.017(3) -0.002(3)
C62 0.049(4) 0.037(4) 0.039(4) -0.003(3) 0.012(3) 0.002(3)
C63 0.067(5) 0.042(4) 0.046(4) 0.003(3) 0.011(4) 0.001(4)
C64 0.078(6) 0.035(4) 0.074(6) 0.005(4) 0.022(5) 0.015(4)
C65 0.096(7) 0.044(4) 0.064(6) -0.003(4) 0.043(5) 0.014(5)
C66 0.070(5) 0.037(4) 0.046(4) 0.000(3) 0.031(4) 0.009(4)
C67 0.035(3) 0.038(3) 0.045(4) -0.014(3) 0.019(3) -0.010(3)
C68 0.043(4) 0.035(4) 0.056(4) -0.002(3) 0.030(3) -0.005(3)
C69 0.042(4) 0.048(4) 0.063(5) -0.015(4) 0.030(4) -0.016(4)
C70 0.042(4) 0.111(8) 0.062(6) -0.028(5) 0.033(4) -0.036(5)
C71 0.040(5) 0.171(13) 0.045(5) -0.010(6) 0.007(4) -0.044(6)
C72 0.037(4) 0.099(7) 0.037(4) -0.013(4) 0.014(3) -0.028(4)
Ag1 0.0274(2) 0.0605(3) 0.0296(2) -0.0003(2) 0.01420(19) -0.0126(2)
Ag2 0.0262(2) 0.0395(3) 0.0310(2) 0.00166(18) 0.01190(18) -0.00653(18)
P1 0.0201(7) 0.0390(8) 0.0270(7) 0.0010(6) 0.0107(6) -0.0022(6)
P2 0.0200(7) 0.0336(8) 0.0285(7) 0.0015(6) 0.0101(6) -0.0003(6)
P3 0.0209(7) 0.0383(8) 0.0299(8) -0.0008(6) 0.0128(6) -0.0028(6)
P4 0.0277(7) 0.0308(8) 0.0310(8) -0.0026(6) 0.0149(6) -0.0053(6)
Sn1 0.0233(2) 0.0311(2) 0.0356(2) 0.00285(16) 0.01439(17) 0.00286(16)
Sb1 0.0491(3) 0.0502(3) 0.0563(3) -0.0038(2) -0.0080(3) 0.0000(2)
F1 0.078(5) 0.140(7) 0.123(6) 0.052(6) -0.035(4) 0.006(5)
F2 0.049(3) 0.116(5) 0.054(3) 0.011(3) -0.006(2) 0.005(3)
F3A 0.056(3) 0.059(3) 0.057(3) 0.0005(10) 0.0179(12) -0.0003(10)
F4A 0.077(8) 0.107(9) 0.062(6) 0.013(6) 0.062(6) 0.017(7)
F5A 0.129(13) 0.042(5) 0.064(10) -0.024(6) -0.006(9) -0.019(7)
F6A 0.19(2) 0.036(5) 0.089(9) -0.020(6) 0.038(11) -0.018(8)
F3B 0.17(2) 0.25(3) 0.17(2) -0.05(2) 0.103(18) 0.04(2)
F4B 0.16(2) 0.31(4) 0.054(10) -0.062(17) 0.016(11) 0.13(3)
F5B 0.072(9) 0.187(19) 0.089(10) 0.019(11) 0.030(7) -0.016(10)
F6B 0.050(10) 0.34(5) 0.35(5) 0.28(4) -0.057(18) -0.075(18)
Sb2 0.0433(5) 0.0367(5) 0.0431(5) 0.0068(4) 0.0103(4) 0.0099(4)
F7 0.070(7) 0.063(7) 0.100(9) 0.008(6) 0.020(7) 0.014(6)
F8 0.042(5) 0.090(8) 0.157(12) 0.102(9) 0.035(7) 0.029(6)
F9 0.050(5) 0.044(5) 0.078(7) -0.006(5) 0.015(5) 0.017(4)
F10 0.188(17) 0.107(11) 0.31(3) 0.142(15) 0.22(2) 0.125(12)
F11 0.108(11) 0.141(13) 0.37(3) 0.208(18) 0.184(16) 0.094(10)
F12 0.056(6) 0.069(7) 0.120(10) 0.035(7) 0.047(7) 0.019(5)
Sb3 0.0799(8) 0.0454(5) 0.0384(5) 0.0065(4) 0.0293(5) 0.0036(5)
F13 0.099(8) 0.064(6) 0.055(6) -0.015(5) 0.042(6) 0.013(6)
F14 0.091(9) 0.054(6) 0.091(8) 0.013(6) 0.035(7) 0.010(6)
F15 0.104(10) 0.085(9) 0.079(8) -0.001(7) 0.054(8) -0.018(8)
F16 0.132(13) 0.079(8) 0.054(7) 0.015(6) 0.017(7) 0.020(8)
F17 0.124(10) 0.051(5) 0.057(6) -0.009(4) 0.053(6) 0.028(6)
F18 0.069(8) 0.120(11) 0.098(9) 0.049(8) 0.005(7) 0.055(8)
C73 0.088(13) 0.29(4) 0.32(4) 0.15(3) 0.084(19) 0.012(17)
N1 0.130(13) 0.32(3) 0.164(15) 0.138(18) 0.108(13) 0.104(17)
O1 0.124(10) 0.27(2) 0.165(13) 0.097(13) 0.069(10) 0.033(12)
O2 0.164(11) 0.194(13) 0.144(10) 0.100(10) 0.108(9) 0.073(10)
C74 0.102(11) 0.113(12) 0.193(19) 0.040(12) 0.059(12) -0.013(10)
N2 0.054(4) 0.071(5) 0.095(7) -0.021(5) 0.033(5) -0.015(4)
O3 0.170(14) 0.47(4) 0.070(7) -0.040(13) 0.030(8) -0.099(18)
O4 0.112(7) 0.094(6) 0.186(10) -0.061(7) 0.114(8) -0.041(6)
C75A 0.200(13) 0.250(15) 0.71(4) 0.06(2) 0.04(2) -0.039(11)
Cl1A 0.125(9) 0.146(10) 0.124(9) 0.005(7) 0.055(7) -0.001(7)
Cl2A 0.20(3) 0.18(3) 0.127(18) 0.065(17) 0.12(2) 0.09(2)
Cl3A 0.090(13) 0.23(3) 0.109(15) -0.008(16) 0.051(11) 0.028(16)
C75B 0.125(9) 0.146(10) 0.124(9) 0.005(7) 0.055(7) -0.001(7)
Cl1B 0.200(13) 0.250(15) 0.71(4) 0.06(2) 0.04(2) -0.039(11)
Cl2B 0.59(3) 0.255(15) 0.237(14) 0.005(10) 0.220(19) 0.047(16)
Cl3B 0.250(9) 0.203(8) 0.160(6) -0.048(6) 0.129(7) -0.070(7)

loop_
_atom_type_symbol
_atom_type_description
_atom_type_scat_dispersion_real
_atom_type_scat_dispersion_imag
_atom_type_scat_source
C C 0.0181 0.0091 'International Tables Vol C Tables 4.2.6.8 and 6.1.1.4'
H H 0.0000 0.0000 'International Tables Vol C Tables 4.2.6.8 and 6.1.1.4'
Ag Ag 0.1306 4.2820 'International Tables Vol C Tables 4.2.6.8 and 6.1.1.4'
Cl Cl 0.3639 0.7018 'International Tables Vol C Tables 4.2.6.8 and 6.1.1.4'
F F 0.0727 0.0534 'International Tables Vol C Tables 4.2.6.8 and 6.1.1.4'
N N 0.0311 0.0180 'International Tables Vol C Tables 4.2.6.8 and 6.1.1.4'
O O 0.0492 0.0322 'International Tables Vol C Tables 4.2.6.8 and 6.1.1.4'
P P 0.2955 0.4335 'International Tables Vol C Tables 4.2.6.8 and 6.1.1.4'
Sb Sb -0.0562 5.8946 'International Tables Vol C Tables 4.2.6.8 and 6.1.1.4'
Sn Sn 0.0259 5.4591 'International Tables Vol C Tables 4.2.6.8 and 6.1.1.4'

loop_
_geom_angle_atom_site_label_1
_geom_angle_atom_site_label_2
_geom_angle_atom_site_label_3
_geom_angle
_geom_angle_site_symmetry_1
_geom_angle_site_symmetry_3
_geom_angle_publ_flag
C2 C1 C6 119.3(6) . . ?
C2 C1 Sn1 119.9(5) . . ?
C6 C1 Sn1 120.8(5) . . ?
C1 C2 C3 120.4(6) . . ?
C1 C2 H2 119.8 . . ?
C3 C2 H2 119.8 . . ?
C4 C3 C2 119.8(6) . . ?
C4 C3 P1 118.4(5) . . ?
C2 C3 P1 121.7(5) . . ?
C3 C4 C5 120.3(6) . . ?
C3 C4 H4 119.9 . . ?
C5 C4 H4 119.9 . . ?
C6 C5 C4 119.7(6) . . ?
C6 C5 P2 122.9(5) . . ?
C4 C5 P2 117.5(5) . . ?
C5 C6 C1 120.5(6) . . ?
C5 C6 H6 119.8 . . ?
C1 C6 H6 119.8 . . ?
C8 C7 C12 120.0(5) 3_567 3_567 ?
C8 C7 Sn1 116.8(4) 3_567 . ?
C12 C7 Sn1 123.0(4) 3_567 . ?
C7 C8 C9 120.6(6) 3_567 . ?
C7 C8 H8 119.7 3_567 . ?
C9 C8 H8 119.7 . . ?
C8 C9 C10 119.1(6) . . ?
C8 C9 P3 124.4(5) . . ?
C10 C9 P3 116.3(5) . . ?
C11 C10 C9 120.3(5) . . ?
C11 C10 H10 119.8 . . ?
C9 C10 H10 119.8 . . ?
C12 C11 C10 119.6(6) . . ?
C12 C11 P4 121.8(5) . . ?
C10 C11 P4 118.6(4) . . ?
C7 C12 C11 120.4(6) 3_567 . ?
C7 C12 H12 119.8 3_567 . ?
C11 C12 H12 119.8 . . ?
C18 C13 C14 116.9(8) . . ?
C18 C13 Sn1 119.6(7) . . ?
C14 C13 Sn1 123.1(6) . . ?
C13 C14 C15 118.3(9) . . ?
C13 C14 H14 120.9 . . ?
C15 C14 H14 120.9 . . ?
C16 C15 C14 121.2(11) . . ?
C16 C15 H15 119.4 . . ?
C14 C15 H15 119.4 . . ?
C17 C16 C15 120.0(10) . . ?
C17 C16 H16 120.0 . . ?
C15 C16 H16 120.0 . . ?
C16 C17 C18 121.8(12) . . ?
C16 C17 H17 119.1 . . ?
C18 C17 H17 119.1 . . ?
C13 C18 C17 121.6(12) . . ?
C13 C18 H18 119.2 . . ?
C17 C18 H18 119.2 . . ?
C24 C19 C20 117.9(8) . . ?
C24 C19 Sn1 124.7(7) . . ?
C20 C19 Sn1 117.3(6) . . ?
C21 C20 C19 122.1(11) . . ?
C21 C20 H20 119.0 . . ?
C19 C20 H20 119.0 . . ?
C20 C21 C22 118.6(12) . . ?
C20 C21 H21 120.7 . . ?
C22 C21 H21 120.7 . . ?
C23 C22 C21 120.6(11) . . ?
C23 C22 H22 119.7 . . ?
C21 C22 H22 119.7 . . ?
C22 C23 C24 122.0(13) . . ?
C22 C23 H23 119.0 . . ?
C24 C23 H23 119.0 . . ?
C23 C24 C19 118.8(11) . . ?
C23 C24 H24 120.6 . . ?
C19 C24 H24 120.6 . . ?
C26 C25 C30 119.1(7) . . ?
C26 C25 P1 119.2(6) . . ?
C30 C25 P1 121.2(6) . . ?
C25 C26 C27 120.6(10) . . ?
C25 C26 H26 119.7 . . ?
C27 C26 H26 119.7 . . ?
C26 C27 C28 118.8(13) . . ?
C26 C27 H27 120.6 . . ?
C28 C27 H27 120.6 . . ?
C29 C28 C27 120.1(9) . . ?
C29 C28 H28 119.9 . . ?
C27 C28 H28 119.9 . . ?
C30 C29 C28 118.6(9) . . ?
C30 C29 H29 120.7 . . ?
C28 C29 H29 120.7 . . ?
C29 C30 C25 121.2(8) . . ?
C29 C30 H30 119.4 . . ?
C25 C30 H30 119.4 . . ?
C36 C31 C32 119.1(7) . . ?
C36 C31 P1 123.8(5) . . ?
C32 C31 P1 117.0(6) . . ?
C33 C32 C31 120.3(9) . . ?
C33 C32 H32 119.8 . . ?
C31 C32 H32 119.8 . . ?
C34 C33 C32 120.3(9) . . ?
C34 C33 H33 119.9 . . ?
C32 C33 H33 119.9 . . ?
C33 C34 C35 119.9(8) . . ?
C33 C34 H34 120.0 . . ?
C35 C34 H34 120.0 . . ?
C34 C35 C36 120.4(8) . . ?
C34 C35 H35 119.8 . . ?
C36 C35 H35 119.8 . . ?
C31 C36 C35 119.8(7) . . ?
C31 C36 H36 120.1 . . ?
C35 C36 H36 120.1 . . ?
C42 C37 C38 118.0(7) . . ?
C42 C37 P2 119.2(6) . . ?
C38 C37 P2 122.8(5) . . ?
C39 C38 C37 120.9(8) . . ?
C39 C38 H38 119.5 . . ?
C37 C38 H38 119.5 . . ?
C40 C39 C38 120.4(9) . . ?
C40 C39 H39 119.8 . . ?
C38 C39 H39 119.8 . . ?
C39 C40 C41 119.8(9) . . ?
C39 C40 H40 120.1 . . ?
C41 C40 H40 120.1 . . ?
C40 C41 C42 119.5(10) . . ?
C40 C41 H41 120.3 . . ?
C42 C41 H41 120.3 . . ?
C37 C42 C41 121.2(9) . . ?
C37 C42 H42 119.4 . . ?
C41 C42 H42 119.4 . . ?
C44 C43 C48 121.4(7) . . ?
C44 C43 P2 117.6(6) . . ?
C48 C43 P2 120.9(6) . . ?
C43 C44 C45 118.4(10) . . ?
C43 C44 H44 120.8 . . ?
C45 C44 H44 120.8 . . ?
C46 C45 C44 119.2(12) . . ?
C46 C45 H45 120.4 . . ?
C44 C45 H45 120.4 . . ?
C45 C46 C47 122.2(9) . . ?
C45 C46 H46 118.9 . . ?
C47 C46 H46 118.9 . . ?
C46 C47 C48 119.3(10) . . ?
C46 C47 H47 120.4 . . ?
C48 C47 H47 120.4 . . ?
C47 C48 C43 119.4(10) . . ?
C47 C48 H48 120.3 . . ?
C43 C48 H48 120.3 . . ?
C50 C49 C54 119.0(6) . . ?
C50 C49 P3 118.5(5) . . ?
C54 C49 P3 122.2(5) . . ?
C51 C50 C49 120.6(7) . . ?
C51 C50 H50 119.7 . . ?
C49 C50 H50 119.7 . . ?
C52 C51 C50 119.7(8) . . ?
C52 C51 H51 120.2 . . ?
C50 C51 H51 120.2 . . ?
C51 C52 C53 121.1(8) . . ?
C51 C52 H52 119.4 . . ?
C53 C52 H52 119.4 . . ?
C52 C53 C54 119.9(7) . . ?
C52 C53 H53 120.0 . . ?
C54 C53 H53 120.0 . . ?
C53 C54 C49 119.4(7) . . ?
C53 C54 H54 120.3 . . ?
C49 C54 H54 120.3 . . ?
C56 C55 C60 119.4(7) . . ?
C56 C55 P3 118.3(6) . . ?
C60 C55 P3 122.1(6) . . ?
C55 C56 C57 118.0(8) . . ?
C55 C56 H56 121.0 . . ?
C57 C56 H56 121.0 . . ?
C58 C57 C56 121.7(9) . . ?
C58 C57 H57 119.2 . . ?
C56 C57 H57 119.2 . . ?
C57 C58 C59 119.4(9) . . ?
C57 C58 H58 120.3 . . ?
C59 C58 H58 120.3 . . ?
C60 C59 C58 120.3(9) . . ?
C60 C59 H59 119.8 . . ?
C58 C59 H59 119.8 . . ?
C59 C60 C55 121.2(8) . . ?
C59 C60 H60 119.4 . . ?
C55 C60 H60 119.4 . . ?
C66 C61 C62 119.0(7) . . ?
C66 C61 P4 118.2(6) . . ?
C62 C61 P4 122.8(5) . . ?
C63 C62 C61 120.1(7) . . ?
C63 C62 H62 120.0 . . ?
C61 C62 H62 120.0 . . ?
C62 C63 C64 120.5(8) . . ?
C62 C63 H63 119.8 . . ?
C64 C63 H63 119.8 . . ?
C65 C64 C63 119.0(8) . . ?
C65 C64 H64 120.5 . . ?
C63 C64 H64 120.5 . . ?
C66 C65 C64 121.5(8) . . ?
C66 C65 H65 119.2 . . ?
C64 C65 H65 119.2 . . ?
C65 C66 C61 119.9(7) . . ?
C65 C66 H66 120.0 . . ?
C61 C66 H66 120.0 . . ?
C72 C67 C68 120.0(7) . . ?
C72 C67 P4 118.8(5) . . ?
C68 C67 P4 121.2(6) . . ?
C69 C68 C67 119.7(8) . . ?
C69 C68 H68 120.2 . . ?
C67 C68 H68 120.2 . . ?
C70 C69 C68 120.1(7) . . ?
C70 C69 H69 119.9 . . ?
C68 C69 H69 119.9 . . ?
C69 C70 C71 120.8(8) . . ?
C69 C70 H70 119.6 . . ?
C71 C70 H70 119.6 . . ?
C70 C71 C72 119.7(9) . . ?
C70 C71 H71 120.1 . . ?
C72 C71 H71 120.1 . . ?
C67 C72 C71 119.7(8) . . ?
C67 C72 H72 120.2 . . ?
C71 C72 H72 120.2 . . ?
P3 Ag1 P1 169.72(6) . . ?
P4 Ag2 P2 166.21(6) . . ?
C25 P1 C31 105.7(3) . . ?
C25 P1 C3 104.8(3) . . ?
C31 P1 C3 106.1(3) . . ?
C25 P1 Ag1 117.4(2) . . ?
C31 P1 Ag1 111.4(2) . . ?
C3 P1 Ag1 110.64(18) . . ?
C37 P2 C43 106.5(3) . . ?
C37 P2 C5 106.1(3) . . ?
C43 P2 C5 103.3(3) . . ?
C37 P2 Ag2 116.1(2) . . ?
C43 P2 Ag2 113.0(3) . . ?
C5 P2 Ag2 110.78(19) . . ?
C49 P3 C9 109.1(3) . . ?
C49 P3 C55 102.1(3) . . ?
C9 P3 C55 101.7(3) . . ?
C49 P3 Ag1 113.8(2) . . ?
C9 P3 Ag1 111.18(19) . . ?
C55 P3 Ag1 117.8(2) . . ?
C67 P4 C61 106.3(3) . . ?
C67 P4 C11 104.6(3) . . ?
C61 P4 C11 104.7(3) . . ?
C67 P4 Ag2 116.3(2) . . ?
C61 P4 Ag2 112.8(2) . . ?
C11 P4 Ag2 111.21(19) . . ?
C19 Sn1 C1 113.4(3) . . ?
C19 Sn1 C13 109.8(3) . . ?
C1 Sn1 C13 112.3(3) . . ?
C19 Sn1 C7 100.4(3) . . ?
C1 Sn1 C7 110.2(2) . . ?
C13 Sn1 C7 110.1(3) . . ?
F6B Sb1 F4B 109.7(9) . . ?
F6B Sb1 F3A 130.9(11) . . ?
F4B Sb1 F3A 119.3(9) . . ?
F6B Sb1 F6A 37.8(11) . . ?
F4B Sb1 F6A 146.1(9) . . ?
F3A Sb1 F6A 93.4(7) . . ?
F6B Sb1 F5A 135.2(11) . . ?
F4B Sb1 F5A 26.6(9) . . ?
F3A Sb1 F5A 93.7(7) . . ?
F6A Sb1 F5A 172.7(8) . . ?
F6B Sb1 F1 92.7(7) . . ?
F4B Sb1 F1 85.1(9) . . ?
F3A Sb1 F1 88.6(5) . . ?
F6A Sb1 F1 87.1(7) . . ?
F5A Sb1 F1 91.6(7) . . ?
F6B Sb1 F2 89.1(7) . . ?
F4B Sb1 F2 94.6(9) . . ?
F3A Sb1 F2 89.9(4) . . ?
F6A Sb1 F2 94.1(7) . . ?
F5A Sb1 F2 87.3(6) . . ?
F1 Sb1 F2 178.2(4) . . ?
F6B Sb1 F4A 49.8(11) . . ?
F4B Sb1 F4A 60.1(9) . . ?
F3A Sb1 F4A 178.9(5) . . ?
F6A Sb1 F4A 87.4(7) . . ?
F5A Sb1 F4A 85.5(7) . . ?
F1 Sb1 F4A 92.2(5) . . ?
F2 Sb1 F4A 89.2(4) . . ?
F6B Sb1 F3B 89.6(10) . . ?
F4B Sb1 F3B 160.7(10) . . ?
F3A Sb1 F3B 41.5(6) . . ?
F6A Sb1 F3B 52.8(8) . . ?
F5A Sb1 F3B 134.5(8) . . ?
F1 Sb1 F3B 94.3(9) . . ?
F2 Sb1 F3B 85.4(8) . . ?
F4A Sb1 F3B 139.1(8) . . ?
F6B Sb1 F5B 163.6(11) . . ?
F4B Sb1 F5B 86.4(9) . . ?
F3A Sb1 F5B 33.5(5) . . ?
F6A Sb1 F5B 126.9(8) . . ?
F5A Sb1 F5B 60.3(8) . . ?
F1 Sb1 F5B 92.0(5) . . ?
F2 Sb1 F5B 86.2(5) . . ?
F4A Sb1 F5B 145.7(7) . . ?
F3B Sb1 F5B 74.4(6) . . ?
F10 Sb2 F8 110.5(11) . . ?
F10 Sb2 F9 168.9(9) . . ?
F8 Sb2 F9 80.5(6) . . ?
F10 Sb2 F7 77.2(9) . . ?
F8 Sb2 F7 172.1(7) . . ?
F9 Sb2 F7 91.7(5) . . ?
F10 Sb2 F12 89.7(5) . . ?
F8 Sb2 F12 93.3(5) . . ?
F9 Sb2 F12 89.8(5) . . ?
F7 Sb2 F12 87.8(6) . . ?
F10 Sb2 F11 99.5(7) . . ?
F8 Sb2 F11 93.4(6) . . ?
F9 Sb2 F11 79.0(7) . . ?
F7 Sb2 F11 83.9(7) . . ?
F12 Sb2 F11 165.9(9) . . ?
F17 Sb3 F14 87.8(5) . . ?
F17 Sb3 F15 172.3(6) . . ?
F14 Sb3 F15 88.7(6) . . ?
F17 Sb3 F16 86.1(7) . . ?
F14 Sb3 F16 90.0(6) . . ?
F15 Sb3 F16 87.0(6) . . ?
F17 Sb3 F18 96.3(6) . . ?
F14 Sb3 F18 95.2(7) . . ?
F15 Sb3 F18 90.9(7) . . ?
F16 Sb3 F18 174.3(7) . . ?
F17 Sb3 F13 90.8(5) . . ?
F14 Sb3 F13 178.6(5) . . ?
F15 Sb3 F13 92.6(5) . . ?
F16 Sb3 F13 89.8(6) . . ?
F18 Sb3 F13 85.1(6) . . ?
N1 C73 H73A 109.5 . . ?
N1 C73 H73B 109.5 . . ?
H73A C73 H73B 109.5 . . ?
N1 C73 H73C 109.5 . . ?
H73A C73 H73C 109.5 . . ?
H73B C73 H73C 109.5 . . ?
O1 N1 O2 125(3) . . ?
O1 N1 C73 115(2) . . ?
O2 N1 C73 120(2) . . ?
N2 C74 H74A 109.5 . . ?
N2 C74 H74B 109.5 . . ?
H74A C74 H74B 109.5 . . ?
N2 C74 H74C 109.5 . . ?
H74A C74 H74C 109.5 . . ?
H74B C74 H74C 109.5 . . ?
O3 N2 O4 123.9(15) . . ?
O3 N2 C74 120.0(15) . . ?
O4 N2 C74 116.0(13) . . ?
Cl2A C75A Cl3A 139(2) . . ?
Cl2A C75A Cl1A 78.9(19) . . ?
Cl3A C75A Cl1A 122.3(19) . . ?
Cl2A C75A H75A 104.0 . . ?
Cl3A C75A H75A 104.0 . . ?
Cl1A C75A H75A 104.0 . . ?
C75A Cl2A Cl1A 57.8(15) . . ?

loop_
_geom_bond_atom_site_label_1
_geom_bond_atom_site_label_2
_geom_bond_distance
_geom_bond_site_symmetry_2
_geom_bond_publ_flag
C1 C2 1.395(9) . ?
C1 C6 1.398(9) . ?
C1 Sn1 2.134(6) . ?
C2 C3 1.398(9) . ?
C2 H2 0.9500 . ?
C3 C4 1.382(9) . ?
C3 P1 1.827(6) . ?
C4 C5 1.403(9) . ?
C4 H4 0.9500 . ?
C5 C6 1.388(9) . ?
C5 P2 1.820(7) . ?
C6 H6 0.9500 . ?
C7 C8 1.385(9) 3_567 ?
C7 C12 1.390(9) 3_567 ?
C7 Sn1 2.148(6) . ?
C8 C7 1.385(9) 3_567 ?
C8 C9 1.400(8) . ?
C8 H8 0.9500 . ?
C9 C10 1.401(9) . ?
C9 P3 1.821(6) . ?
C10 C11 1.397(9) . ?
C10 H10 0.9500 . ?
C11 C12 1.394(8) . ?
C11 P4 1.823(6) . ?
C12 C7 1.390(9) 3_567 ?
C12 H12 0.9500 . ?
C13 C18 1.342(13) . ?
C13 C14 1.411(13) . ?
C13 Sn1 2.142(7) . ?
C14 C15 1.419(14) . ?
C14 H14 0.9500 . ?
C15 C16 1.346(17) . ?
C15 H15 0.9500 . ?
C16 C17 1.27(2) . ?
C16 H16 0.9500 . ?
C17 C18 1.411(16) . ?
C17 H17 0.9500 . ?
C18 H18 0.9500 . ?
C19 C24 1.396(13) . ?
C19 C20 1.401(12) . ?
C19 Sn1 2.133(7) . ?
C20 C21 1.358(13) . ?
C20 H20 0.9500 . ?
C21 C22 1.39(2) . ?
C21 H21 0.9500 . ?
C22 C23 1.34(2) . ?
C22 H22 0.9500 . ?
C23 C24 1.385(16) . ?
C23 H23 0.9500 . ?
C24 H24 0.9500 . ?
C25 C26 1.371(13) . ?
C25 C30 1.401(10) . ?
C25 P1 1.821(7) . ?
C26 C27 1.391(16) . ?
C26 H26 0.9500 . ?
C27 C28 1.394(19) . ?
C27 H27 0.9500 . ?
C28 C29 1.391(16) . ?
C28 H28 0.9500 . ?
C29 C30 1.375(12) . ?
C29 H29 0.9500 . ?
C30 H30 0.9500 . ?
C31 C36 1.382(10) . ?
C31 C32 1.390(11) . ?
C31 P1 1.822(7) . ?
C32 C33 1.377(13) . ?
C32 H32 0.9500 . ?
C33 C34 1.362(15) . ?
C33 H33 0.9500 . ?
C34 C35 1.378(13) . ?
C34 H34 0.9500 . ?
C35 C36 1.384(10) . ?
C35 H35 0.9500 . ?
C36 H36 0.9500 . ?
C37 C42 1.358(11) . ?
C37 C38 1.383(10) . ?
C37 P2 1.808(7) . ?
C38 C39 1.375(12) . ?
C38 H38 0.9500 . ?
C39 C40 1.358(15) . ?
C39 H39 0.9500 . ?
C40 C41 1.362(17) . ?
C40 H40 0.9500 . ?
C41 C42 1.399(14) . ?
C41 H41 0.9500 . ?
C42 H42 0.9500 . ?
C43 C44 1.369(12) . ?
C43 C48 1.395(11) . ?
C43 P2 1.816(7) . ?
C44 C45 1.422(14) . ?
C44 H44 0.9500 . ?
C45 C46 1.36(2) . ?
C45 H45 0.9500 . ?
C46 C47 1.37(2) . ?
C46 H46 0.9500 . ?
C47 C48 1.382(13) . ?
C47 H47 0.9500 . ?
C48 H48 0.9500 . ?
C49 C50 1.396(10) . ?
C49 C54 1.407(9) . ?
C49 P3 1.810(7) . ?
C50 C51 1.380(12) . ?
C50 H50 0.9500 . ?
C51 C52 1.374(13) . ?
C51 H51 0.9500 . ?
C52 C53 1.378(13) . ?
C52 H52 0.9500 . ?
C53 C54 1.391(10) . ?
C53 H53 0.9500 . ?
C54 H54 0.9500 . ?
C55 C56 1.388(10) . ?
C55 C60 1.393(11) . ?
C55 P3 1.828(7) . ?
C56 C57 1.406(13) . ?
C56 H56 0.9500 . ?
C57 C58 1.369(16) . ?
C57 H57 0.9500 . ?
C58 C59 1.372(15) . ?
C58 H58 0.9500 . ?
C59 C60 1.364(12) . ?
C59 H59 0.9500 . ?
C60 H60 0.9500 . ?
C61 C66 1.398(10) . ?
C61 C62 1.401(10) . ?
C61 P4 1.823(7) . ?
C62 C63 1.379(11) . ?
C62 H62 0.9500 . ?
C63 C64 1.387(13) . ?
C63 H63 0.9500 . ?
C64 C65 1.384(14) . ?
C64 H64 0.9500 . ?
C65 C66 1.363(12) . ?
C65 H65 0.9500 . ?
C66 H66 0.9500 . ?
C67 C72 1.386(12) . ?
C67 C68 1.387(10) . ?
C67 P4 1.818(7) . ?
C68 C69 1.386(10) . ?
C68 H68 0.9500 . ?
C69 C70 1.363(14) . ?
C69 H69 0.9500 . ?
C70 C71 1.381(14) . ?
C70 H70 0.9500 . ?
C71 C72 1.386(11) . ?
C71 H71 0.9500 . ?
C72 H72 0.9500 . ?
Ag1 P3 2.3966(14) . ?
Ag1 P1 2.3972(15) . ?
Ag2 P4 2.3792(15) . ?
Ag2 P2 2.3822(15) . ?
Sb1 F6B 1.590(16) . ?
Sb1 F4B 1.609(18) . ?
Sb1 F3A 1.744(10) . ?
Sb1 F6A 1.837(12) . ?
Sb1 F5A 1.841(11) . ?
Sb1 F1 1.868(6) . ?
Sb1 F2 1.871(5) . ?
Sb1 F4A 2.026(8) . ?
Sb1 F3B 2.079(18) . ?
Sb1 F5B 2.103(15) . ?
Sb2 F10 1.642(17) . ?
Sb2 F8 1.752(10) . ?
Sb2 F9 1.784(9) . ?
Sb2 F7 1.827(12) . ?
Sb2 F12 1.868(10) . ?
Sb2 F11 1.956(13) . ?
Sb3 F17 1.688(11) . ?
Sb3 F14 1.831(12) . ?
Sb3 F15 1.857(12) . ?
Sb3 F16 1.905(14) . ?
Sb3 F18 1.906(12) . ?
Sb3 F13 1.909(10) . ?
C73 N1 1.49(4) . ?
C73 H73A 0.9800 . ?
C73 H73B 0.9800 . ?
C73 H73C 0.9800 . ?
N1 O1 1.22(2) . ?
N1 O2 1.25(2) . ?
C74 N2 1.439(18) . ?
C74 H74A 0.9800 . ?
C74 H74B 0.9800 . ?
C74 H74C 0.9800 . ?
N2 O3 1.112(14) . ?
N2 O4 1.160(12) . ?
C75A Cl2A 1.41(3) . ?
C75A Cl3A 1.63(3) . ?
C75A Cl1A 1.732(18) . ?
C75A H75A 1.0000 . ?
Cl1A Cl2A 2.01(4) . ?

loop_
_geom_torsion_atom_site_label_1
_geom_torsion_atom_site_label_2
_geom_torsion_atom_site_label_3
_geom_torsion_atom_site_label_4
_geom_torsion
_geom_torsion_site_symmetry_1
_geom_torsion_site_symmetry_2
_geom_torsion_site_symmetry_3
_geom_torsion_site_symmetry_4
_geom_torsion_publ_flag
C6 C1 C2 C3 -2.5(8) . . . . ?
Sn1 C1 C2 C3 177.4(4) . . . . ?
C1 C2 C3 C4 1.6(8) . . . . ?
C1 C2 C3 P1 -174.2(4) . . . . ?
C2 C3 C4 C5 1.1(8) . . . . ?
P1 C3 C4 C5 177.1(4) . . . . ?
C3 C4 C5 C6 -2.9(8) . . . . ?
C3 C4 C5 P2 177.9(4) . . . . ?
C4 C5 C6 C1 1.9(8) . . . . ?
P2 C5 C6 C1 -178.9(4) . . . . ?
C2 C1 C6 C5 0.8(8) . . . . ?
Sn1 C1 C6 C5 -179.2(4) . . . . ?
C7 C8 C9 C10 2.9(9) 3_567 . . . ?
C7 C8 C9 P3 -171.4(5) 3_567 . . . ?
C8 C9 C10 C11 -2.7(9) . . . . ?
P3 C9 C10 C11 172.0(5) . . . . ?
C9 C10 C11 C12 1.0(9) . . . . ?
C9 C10 C11 P4 179.4(5) . . . . ?
C10 C11 C12 C7 0.6(9) . . . 3_567 ?
P4 C11 C12 C7 -177.8(5) . . . 3_567 ?
C18 C13 C14 C15 -4.1(15) . . . . ?
Sn1 C13 C14 C15 -177.6(7) . . . . ?
C13 C14 C15 C16 1.6(16) . . . . ?
C14 C15 C16 C17 2(2) . . . . ?
C15 C16 C17 C18 -3(3) . . . . ?
C14 C13 C18 C17 3(2) . . . . ?
Sn1 C13 C18 C17 176.9(16) . . . . ?
C16 C17 C18 C13 1(3) . . . . ?
C24 C19 C20 C21 0.1(11) . . . . ?
Sn1 C19 C20 C21 -178.1(6) . . . . ?
C19 C20 C21 C22 -0.7(13) . . . . ?
C20 C21 C22 C23 1.8(16) . . . . ?
C21 C22 C23 C24 -2.2(18) . . . . ?
C22 C23 C24 C19 1.5(16) . . . . ?
C20 C19 C24 C23 -0.4(12) . . . . ?
Sn1 C19 C24 C23 177.6(7) . . . . ?
C30 C25 C26 C27 -2(2) . . . . ?
P1 C25 C26 C27 -173.5(15) . . . . ?
C25 C26 C27 C28 -9(3) . . . . ?
C26 C27 C28 C29 15(3) . . . . ?
C27 C28 C29 C30 -11(2) . . . . ?
C28 C29 C30 C25 0.6(17) . . . . ?
C26 C25 C30 C29 5.7(16) . . . . ?
P1 C25 C30 C29 177.4(8) . . . . ?
C36 C31 C32 C33 1.1(14) . . . . ?
P1 C31 C32 C33 -178.0(9) . . . . ?
C31 C32 C33 C34 -4.3(17) . . . . ?
C32 C33 C34 C35 4.5(17) . . . . ?
C33 C34 C35 C36 -1.6(15) . . . . ?
C32 C31 C36 C35 1.8(11) . . . . ?
P1 C31 C36 C35 -179.2(6) . . . . ?
C34 C35 C36 C31 -1.6(12) . . . . ?
C42 C37 C38 C39 3.4(13) . . . . ?
P2 C37 C38 C39 -179.4(6) . . . . ?
C37 C38 C39 C40 1.0(14) . . . . ?
C38 C39 C40 C41 -5.8(19) . . . . ?
C39 C40 C41 C42 6(3) . . . . ?
C38 C37 C42 C41 -3(2) . . . . ?
P2 C37 C42 C41 179.6(13) . . . . ?
C40 C41 C42 C37 -1(3) . . . . ?
C48 C43 C44 C45 -1.1(14) . . . . ?
P2 C43 C44 C45 177.6(8) . . . . ?
C43 C44 C45 C46 1.9(17) . . . . ?
C44 C45 C46 C47 -1(2) . . . . ?
C45 C46 C47 C48 0.1(19) . . . . ?
C46 C47 C48 C43 0.8(15) . . . . ?
C44 C43 C48 C47 -0.3(13) . . . . ?
P2 C43 C48 C47 -178.9(7) . . . . ?
C54 C49 C50 C51 -0.1(12) . . . . ?
P3 C49 C50 C51 -173.6(7) . . . . ?
C49 C50 C51 C52 -2.4(14) . . . . ?
C50 C51 C52 C53 1.5(16) . . . . ?
C51 C52 C53 C54 2.0(14) . . . . ?
C52 C53 C54 C49 -4.5(12) . . . . ?
C50 C49 C54 C53 3.5(11) . . . . ?
P3 C49 C54 C53 176.7(6) . . . . ?
C60 C55 C56 C57 -0.7(11) . . . . ?
P3 C55 C56 C57 174.7(7) . . . . ?
C55 C56 C57 C58 1.1(14) . . . . ?
C56 C57 C58 C59 -0.6(15) . . . . ?
C57 C58 C59 C60 -0.2(15) . . . . ?
C58 C59 C60 C55 0.6(13) . . . . ?
C56 C55 C60 C59 -0.1(12) . . . . ?
P3 C55 C60 C59 -175.3(6) . . . . ?
C66 C61 C62 C63 -0.6(11) . . . . ?
P4 C61 C62 C63 178.4(6) . . . . ?
C61 C62 C63 C64 0.7(13) . . . . ?
C62 C63 C64 C65 -0.9(15) . . . . ?
C63 C64 C65 C66 1.0(16) . . . . ?
C64 C65 C66 C61 -0.9(15) . . . . ?
C62 C61 C66 C65 0.7(12) . . . . ?
P4 C61 C66 C65 -178.4(7) . . . . ?
C72 C67 C68 C69 -1.0(11) . . . . ?
P4 C67 C68 C69 177.1(6) . . . . ?
C67 C68 C69 C70 0.2(12) . . . . ?
C68 C69 C70 C71 1.3(15) . . . . ?
C69 C70 C71 C72 -2.1(19) . . . . ?
C68 C67 C72 C71 0.3(14) . . . . ?
P4 C67 C72 C71 -177.8(9) . . . . ?
C70 C71 C72 C67 1.3(18) . . . . ?
C26 C25 P1 C31 -146.0(9) . . . . ?
C30 C25 P1 C31 42.3(8) . . . . ?
C26 C25 P1 C3 102.1(10) . . . . ?
C30 C25 P1 C3 -69.6(7) . . . . ?
C26 C25 P1 Ag1 -21.1(10) . . . . ?
C30 C25 P1 Ag1 167.2(6) . . . . ?
C36 C31 P1 C25 -95.4(6) . . . . ?
C32 C31 P1 C25 83.7(7) . . . . ?
C36 C31 P1 C3 15.5(7) . . . . ?
C32 C31 P1 C3 -165.4(6) . . . . ?
C36 C31 P1 Ag1 136.0(6) . . . . ?
C32 C31 P1 Ag1 -44.9(7) . . . . ?
C4 C3 P1 C25 167.1(5) . . . . ?
C2 C3 P1 C25 -17.0(5) . . . . ?
C4 C3 P1 C31 55.6(5) . . . . ?
C2 C3 P1 C31 -128.6(5) . . . . ?
C4 C3 P1 Ag1 -65.4(5) . . . . ?
C2 C3 P1 Ag1 110.4(4) . . . . ?
P3 Ag1 P1 C25 118.8(4) . . . . ?
P3 Ag1 P1 C31 -119.1(4) . . . . ?
P3 Ag1 P1 C3 -1.3(4) . . . . ?
C42 C37 P2 C43 133.3(9) . . . . ?
C38 C37 P2 C43 -43.8(7) . . . . ?
C42 C37 P2 C5 -117.1(9) . . . . ?
C38 C37 P2 C5 65.8(7) . . . . ?
C42 C37 P2 Ag2 6.5(9) . . . . ?
C38 C37 P2 Ag2 -170.6(6) . . . . ?
C44 C43 P2 C37 -100.9(7) . . . . ?
C48 C43 P2 C37 77.7(6) . . . . ?
C44 C43 P2 C5 147.5(6) . . . . ?
C48 C43 P2 C5 -33.9(7) . . . . ?
C44 C43 P2 Ag2 27.7(7) . . . . ?
C48 C43 P2 Ag2 -153.6(5) . . . . ?
C6 C5 P2 C37 13.2(6) . . . . ?
C4 C5 P2 C37 -167.6(4) . . . . ?
C6 C5 P2 C43 125.1(5) . . . . ?
C4 C5 P2 C43 -55.7(5) . . . . ?
C6 C5 P2 Ag2 -113.7(5) . . . . ?
C4 C5 P2 Ag2 65.5(5) . . . . ?
P4 Ag2 P2 C37 -168.3(3) . . . . ?
P4 Ag2 P2 C43 68.1(3) . . . . ?
P4 Ag2 P2 C5 -47.2(3) . . . . ?
C50 C49 P3 C9 -133.6(6) . . . . ?
C54 C49 P3 C9 53.2(6) . . . . ?
C50 C49 P3 C55 119.3(6) . . . . ?
C54 C49 P3 C55 -54.0(6) . . . . ?
C50 C49 P3 Ag1 -8.8(6) . . . . ?
C54 C49 P3 Ag1 178.0(5) . . . . ?
C8 C9 P3 C49 -3.3(6) . . . . ?
C10 C9 P3 C49 -177.8(5) . . . . ?
C8 C9 P3 C55 104.1(6) . . . . ?
C10 C9 P3 C55 -70.4(5) . . . . ?
C8 C9 P3 Ag1 -129.6(5) . . . . ?
C10 C9 P3 Ag1 55.9(5) . . . . ?
C56 C55 P3 C49 -84.1(6) . . . . ?
C60 C55 P3 C49 91.2(6) . . . . ?
C56 C55 P3 C9 163.1(6) . . . . ?
C60 C55 P3 C9 -21.6(6) . . . . ?
C56 C55 P3 Ag1 41.3(6) . . . . ?
C60 C55 P3 Ag1 -143.4(5) . . . . ?
P1 Ag1 P3 C49 -113.9(4) . . . . ?
P1 Ag1 P3 C9 9.8(4) . . . . ?
P1 Ag1 P3 C55 126.7(4) . . . . ?
C72 C67 P4 C61 -132.7(7) . . . . ?
C68 C67 P4 C61 49.3(6) . . . . ?
C72 C67 P4 C11 116.9(7) . . . . ?
C68 C67 P4 C11 -61.2(6) . . . . ?
C72 C67 P4 Ag2 -6.2(7) . . . . ?
C68 C67 P4 Ag2 175.7(5) . . . . ?
C66 C61 P4 C67 94.4(6) . . . . ?
C62 C61 P4 C67 -84.5(7) . . . . ?
C66 C61 P4 C11 -155.2(6) . . . . ?
C62 C61 P4 C11 25.8(7) . . . . ?
C66 C61 P4 Ag2 -34.2(7) . . . . ?
C62 C61 P4 Ag2 146.8(5) . . . . ?
C12 C11 P4 C67 -13.6(6) . . . . ?
C10 C11 P4 C67 168.0(5) . . . . ?
C12 C11 P4 C61 -125.2(5) . . . . ?
C10 C11 P4 C61 56.4(5) . . . . ?
C12 C11 P4 Ag2 112.8(5) . . . . ?
C10 C11 P4 Ag2 -65.6(5) . . . . ?
P2 Ag2 P4 C67 175.9(3) . . . . ?
P2 Ag2 P4 C61 -60.9(4) . . . . ?
P2 Ag2 P4 C11 56.3(3) . . . . ?
C24 C19 Sn1 C1 -11.9(7) . . . . ?
C20 C19 Sn1 C1 166.2(5) . . . . ?
C24 C19 Sn1 C13 114.7(7) . . . . ?
C20 C19 Sn1 C13 -67.3(6) . . . . ?
C24 C19 Sn1 C7 -129.4(7) . . . . ?
C20 C19 Sn1 C7 48.6(6) . . . . ?
C2 C1 Sn1 C19 152.1(4) . . . . ?
C6 C1 Sn1 C19 -28.0(5) . . . . ?
C2 C1 Sn1 C13 26.9(5) . . . . ?
C6 C1 Sn1 C13 -153.2(4) . . . . ?
C2 C1 Sn1 C7 -96.3(4) . . . . ?
C6 C1 Sn1 C7 83.7(5) . . . . ?
C18 C13 Sn1 C19 -2.5(11) . . . . ?
C14 C13 Sn1 C19 170.8(7) . . . . ?
C18 C13 Sn1 C1 124.7(11) . . . . ?
C14 C13 Sn1 C1 -62.0(7) . . . . ?
C18 C13 Sn1 C7 -112.0(11) . . . . ?
C14 C13 Sn1 C7 61.2(7) . . . . ?
C8 C7 Sn1 C19 37.6(5) 3_567 . . . ?
C12 C7 Sn1 C19 -136.9(5) 3_567 . . . ?
C8 C7 Sn1 C1 -82.2(5) 3_567 . . . ?
C12 C7 Sn1 C1 103.2(5) 3_567 . . . ?
C8 C7 Sn1 C13 153.3(5) 3_567 . . . ?
C12 C7 Sn1 C13 -21.2(6) 3_567 . . . ?
Cl3A C75A Cl1A Cl2A -141(2) . . . . ?
Cl3A C75A Cl2A Cl1A 127(3) . . . . ?
